data_7158524
loop_
_publ_author_name
'Kov\'anyi-Lax, Gy\"orgyi'
'Hargitai, Csilla'
'\'Abr\'anyi-Balogh, P\'eter'
'Nagy, Tam\'as'
'T\'oth, G\'abor'
'Gar\'adi, Zs\'ofia'
'N\'emeth, G\'abor'
'Pandur, Ang\'ela'
'Horv\'ath, Simon'
'Dancs\'o, Andr\'as'
'Simig, Gyula'
'Volk, Bal\'azs'

_publ_section_title
;
 Experimental and computational study of BF<sub>3</sub>-catalyzed
 transformations of <i>ortho</i>-(pivaloylaminomethyl)benzaldehydes: an
 unexpected difference from TFA catalysis.
;
_journal_issue 9
_journal_name_full 'Organic &amp; biomolecular chemistry'
_journal_page_first 1933
_journal_page_last 1944
_journal_paper_doi 10.1039/d1ob02308j
_journal_volume 20
_journal_year 2022
_chemical_formula_moiety 'C28 H32 N2 O7 '
_chemical_formula_sum 'C28 H32 N2 O7'
_chemical_formula_weight 508.57
_space_group_IT_number 61
_space_group_name_Hall '-P 2ac 2ab'
_space_group_name_H-M_alt 'P b c a'
_symmetry_cell_setting orthorhombic
_symmetry_Int_Tables_number 61
_symmetry_space_group_name_Hall '-P 2ac 2ab'
_symmetry_space_group_name_H-M 'P b c a'
_audit_update_record
;
2021-09-23 deposited with the CCDC.	2022-02-08 downloaded from the CCDC.
;
_cell_angle_alpha 90.0000
_cell_angle_beta 90.0000
_cell_angle_gamma 90.0000
_cell_formula_units_Z 8
_cell_length_a 7.7233(8)
_cell_length_b 23.323(2)
_cell_length_c 30.276(3)
_cell_measurement_reflns_used 6513
_cell_measurement_temperature 293.1
_cell_measurement_theta_max 51.9
_cell_measurement_theta_min 6.7
_cell_volume 5453.6(9)
_computing_cell_refinement PROCESS-AUTO
_computing_data_collection PROCESS-AUTO
_computing_data_reduction CrystalStructure
_computing_publication_material 'CrystalStructure 3.7.0'
_computing_structure_refinement CRYSTALS
_computing_structure_solution SIR92
_diffrn_ambient_temperature 293
_diffrn_detector_area_resol_mean 10.00
_diffrn_measured_fraction_theta_full 0.989
_diffrn_measured_fraction_theta_max 0.989
_diffrn_measurement_device_type 'Rigaku RAXIS-RAPID'
_diffrn_measurement_method \w
_diffrn_radiation_type 'Cu K\a'
_diffrn_radiation_wavelength 1.54187
_diffrn_reflns_av_R_equivalents 0.160
_diffrn_reflns_limit_h_max 9
_diffrn_reflns_limit_h_min -8
_diffrn_reflns_limit_k_max 28
_diffrn_reflns_limit_k_min -28
_diffrn_reflns_limit_l_max 34
_diffrn_reflns_limit_l_min -37
_diffrn_reflns_number 56860
_diffrn_reflns_theta_full 71.64
_diffrn_reflns_theta_max 71.64
_exptl_absorpt_coefficient_mu 0.737
_exptl_absorpt_correction_T_max 0.961
_exptl_absorpt_correction_T_min 0.751
_exptl_absorpt_correction_type multi-scan
_exptl_absorpt_process_details
;
    Higashi, T. (1995). Program for Absorption Correction.
    Rigaku Corporation, Tokyo, Japan.
;
_exptl_crystal_colour Colourless
_exptl_crystal_density_diffrn 1.239
_exptl_crystal_density_method 'not measured'
_exptl_crystal_description Prism
_exptl_crystal_F_000 2160.00
_exptl_crystal_size_max 0.46
_exptl_crystal_size_mid 0.06
_exptl_crystal_size_min 0.05
_refine_diff_density_max 16.70
_refine_diff_density_min -46.40
_refine_ls_extinction_method none
_refine_ls_goodness_of_fit_ref 1.067
_refine_ls_hydrogen_treatment refall
_refine_ls_number_parameters 366
_refine_ls_number_reflns 18308
_refine_ls_R_factor_gt 0.1747
_refine_ls_shift/su_max 0.0000
_refine_ls_structure_factor_coef F
_refine_ls_weighting_details
;
    Chebychev polynomial with 3 parameters (Carruthers & Watkin, 1979)
    16.3410    4.4381    10.9630
;
_refine_ls_weighting_scheme calc
_refine_ls_wR_factor_ref 0.2345
_reflns_number_gt 17935
_reflns_number_total 5271
_reflns_threshold_expression F^2^>2.0\s(F^2^)
_cod_data_source_file d1ob02308j3.cif
_cod_data_source_block '_127462_2'
_cod_depositor_comments 'Adding full bibliography for 7158523--7158524.cif.'
_cod_original_cell_volume 5453.7(10)
_cod_original_formula_sum 'C28 H32 N2 O7 '
_cod_database_code 7158524

loop_
_symmetry_equiv_pos_site_id
_symmetry_equiv_pos_as_xyz
1 +X,+Y,+Z
2 1/2-X,1/2+Y,+Z
3 +X,1/2-Y,1/2+Z
4 1/2-X,-Y,1/2+Z
5 -X,-Y,-Z
6 1/2+X,1/2-Y,-Z
7 -X,1/2+Y,1/2-Z
8 1/2+X,+Y,1/2-Z

loop_
_atom_site_label
_atom_site_type_symbol
_atom_site_fract_x
_atom_site_fract_y
_atom_site_fract_z
_atom_site_U_iso_or_equiv
_atom_site_adp_type
_atom_site_occupancy
_atom_site_symmetry_multiplicity
_atom_site_calc_flag
_atom_site_refinement_flags
_atom_site_disorder_assembly
_atom_site_disorder_group
O(1) O -0.1635(4) 0.06781(14) 0.50119(12) 0.0654(14) Uani 1.00 1 d . . .
O(2) O -0.0291(4) 0.09040(16) 0.43598(12) 0.0671(14) Uani 1.00 1 d . . .
O(3) O -0.1797(5) 0.43843(17) 0.48780(19) 0.1032(19) Uani 1.00 1 d . . .
O(4) O -0.0666(10) 0.0350(2) 0.6133(2) 0.242(3) Uani 1.00 1 d . . .
O(5) O 0.3582(4) 0.22186(16) 0.61053(11) 0.0719(14) Uani 1.00 1 d . . .
O(7) O -0.0242(4) 0.35221(14) 0.48591(12) 0.0691(14) Uani 1.00 1 d . . .
O(8) O -0.0720(4) 0.24169(12) 0.60767(12) 0.0692(14) Uani 1.00 1 d . . .
N(1) N 0.2279(5) 0.30583(16) 0.61698(16) 0.0530(16) Uani 1.00 1 d . . .
N(2) N -0.0833(7) 0.1241(2) 0.62055(19) 0.083(2) Uani 1.00 1 d . . .
C(1) C -0.0868(6) 0.1545(2) 0.54114(19) 0.063(2) Uani 1.00 1 d . . .
C(2) C 0.0860(5) 0.2162(2) 0.49630(13) 0.0385(17) Uani 1.00 1 d . . .
C(10) C -0.0209(8) 0.3763(3) 0.52538(18) 0.083(2) Uani 1.00 1 d . . .
C(11) C -0.1176(6) 0.0464(2) 0.4590(2) 0.058(2) Uani 1.00 1 d . . .
C(12) C -0.0857(5) 0.12010(17) 0.5070(2) 0.0362(16) Uani 1.00 1 d . . .
C(13) C -0.1238(7) 0.4582(2) 0.5697(2) 0.087(2) Uani 1.00 1 d . . .
C(14) C 0.0860(6) 0.1834(2) 0.46054(16) 0.0503(19) Uani 1.00 1 d . . .
C(15) C 0.0103(5) 0.2064(2) 0.53810(12) 0.0475(16) Uani 1.00 1 d . . .
C(16) C 0.3323(7) 0.2656(2) 0.6322(2) 0.055(2) Uani 1.00 1 d . . .
C(17) C 0.0518(5) 0.38134(19) 0.6032(2) 0.063(2) Uani 1.00 1 d . . .
C(18) C 0.0201(5) 0.2451(2) 0.57496(17) 0.0297(17) Uani 1.00 1 d . . .
C(20) C 0.1449(6) 0.2961(2) 0.57198(17) 0.050(2) Uani 1.00 1 d . . .
C(21) C -0.0016(7) 0.1357(2) 0.4656(2) 0.058(2) Uani 1.00 1 d . . .
C(22) C 0.0503(7) 0.3543(2) 0.5614(2) 0.068(2) Uani 1.00 1 d . . .
C(23) C -0.1099(7) 0.4282(2) 0.5310(3) 0.090(2) Uani 1.00 1 d . . .
C(24) C -0.0387(7) 0.4303(2) 0.6055(2) 0.082(2) Uani 1.00 1 d . . .
C(25) C 0.4395(10) 0.2749(3) 0.6762(2) 0.089(3) Uani 1.00 1 d . . .
C(26) C 0.1528(6) 0.3543(2) 0.63809(19) 0.077(2) Uani 1.00 1 d . . .
C(27) C -0.1927(7) 0.1348(2) 0.5833(2) 0.080(2) Uani 1.00 1 d . . .
C(28) C -0.1192(7) 0.3901(2) 0.4625(2) 0.084(2) Uani 1.00 1 d . . .
C(29) C 0.0722(10) 0.0717(2) 0.6770(2) 0.086(3) Uani 1.00 1 d . . .
C(30) C -0.0283(10) 0.0765(3) 0.6354(2) 0.105(3) Uani 1.00 1 d . . .
C(31) C 0.5516(8) 0.2220(3) 0.68377(19) 0.125(3) Uani 1.00 1 d . . .
C(32) C 0.5632(8) 0.3258(2) 0.66918(18) 0.114(3) Uani 1.00 1 d . . .
C(34) C 0.3216(8) 0.2842(2) 0.7158(2) 0.129(3) Uani 1.00 1 d . . .
C(40) C 0.0143(13) 0.0205(3) 0.7021(2) 0.263(5) Uani 1.00 1 d . . .
C(42) C 0.2525(12) 0.0616(4) 0.6638(2) 0.244(5) Uani 1.00 1 d . . .
C(45) C 0.0653(10) 0.1242(3) 0.7052(2) 0.193(4) Uani 1.00 1 d . . .
H(1) H -0.0526 0.1595 0.6339 0.100 Uiso 1.00 1 c R . .
H(2) H 0.1482 0.2513 0.4951 0.046 Uiso 1.00 1 c R . .
H(3) H -0.1838 0.4937 0.5713 0.104 Uiso 1.00 1 c R . .
H(4) H 0.1375 0.1935 0.4331 0.060 Uiso 1.00 1 c R . .
H(5) H -0.0469 0.4486 0.6334 0.099 Uiso 1.00 1 c R . .
H(6) H 0.2353 0.2901 0.5512 0.061 Uiso 1.00 1 c R . .
H(7) H -0.0466 0.0133 0.4619 0.069 Uiso 1.00 1 c R . .
H(8) H -0.2198 0.0367 0.4432 0.069 Uiso 1.00 1 c R . .
H(9) H 0.0794 0.3425 0.6616 0.092 Uiso 1.00 1 c R . .
H(10) H 0.2393 0.3794 0.6492 0.092 Uiso 1.00 1 c R . .
H(11) H -0.2489 0.0998 0.5763 0.097 Uiso 1.00 1 c R . .
H(12) H -0.2772 0.1634 0.5893 0.096 Uiso 1.00 1 c R . .
H(13) H -0.2165 0.3712 0.4501 0.100 Uiso 1.00 1 c R . .
H(14) H -0.0481 0.4048 0.4396 0.100 Uiso 1.00 1 c R . .
H(15) H 0.4855 0.1961 0.7012 0.150 Uiso 1.00 1 c R . .
H(16) H 0.6601 0.2287 0.6976 0.150 Uiso 1.00 1 c R . .
H(17) H 0.5698 0.2059 0.6553 0.150 Uiso 1.00 1 c R . .
H(18) H 0.6684 0.3127 0.6564 0.137 Uiso 1.00 1 c R . .
H(19) H 0.5877 0.3464 0.6955 0.137 Uiso 1.00 1 c R . .
H(20) H 0.5049 0.3501 0.6489 0.137 Uiso 1.00 1 c R . .
H(21) H 0.2890 0.3232 0.7194 0.154 Uiso 1.00 1 c R . .
H(22) H 0.3721 0.2706 0.7425 0.154 Uiso 1.00 1 c R . .
H(23) H 0.2220 0.2620 0.7091 0.154 Uiso 1.00 1 c R . .
H(24) H -0.0613 0.0360 0.7238 0.315 Uiso 1.00 1 c R . .
H(25) H 0.1052 0.0001 0.7163 0.315 Uiso 1.00 1 c R . .
H(26) H -0.0485 -0.0049 0.6835 0.315 Uiso 1.00 1 c R . .
H(27) H 0.2805 0.0236 0.6551 0.293 Uiso 1.00 1 c R . .
H(28) H 0.3259 0.0730 0.6874 0.293 Uiso 1.00 1 c R . .
H(29) H 0.2685 0.0868 0.6394 0.293 Uiso 1.00 1 c R . .
H(30) H 0.1546 0.1503 0.6973 0.231 Uiso 1.00 1 c R . .
H(31) H 0.0761 0.1144 0.7355 0.231 Uiso 1.00 1 c R . .
H(32) H -0.0442 0.1416 0.7002 0.231 Uiso 1.00 1 c R . .

loop_
_atom_site_aniso_label
_atom_site_aniso_U_11
_atom_site_aniso_U_22
_atom_site_aniso_U_33
_atom_site_aniso_U_12
_atom_site_aniso_U_13
_atom_site_aniso_U_23
O(1) 0.069(3) 0.073(2) 0.054(2) -0.004(2) 0.009(2) -0.006(2)
O(2) 0.071(3) 0.045(2) 0.085(3) -0.017(2) 0.000(2) 0.007(2)
O(3) 0.078(3) 0.044(2) 0.187(5) 0.021(2) -0.045(3) 0.045(3)
O(4) 0.405(10) 0.101(4) 0.221(6) 0.002(5) -0.203(6) -0.025(4)
O(5) 0.085(3) 0.059(2) 0.072(2) 0.018(2) -0.022(2) -0.012(2)
O(7) 0.074(3) 0.069(2) 0.064(2) 0.014(2) -0.025(2) 0.048(2)
O(8) 0.052(2) 0.055(2) 0.100(3) -0.024(2) 0.044(2) 0.009(2)
N(1) 0.056(3) 0.003(2) 0.100(4) 0.018(2) 0.015(3) -0.002(2)
N(2) 0.095(4) 0.056(3) 0.098(5) -0.011(3) -0.030(3) 0.015(3)
C(1) 0.048(4) 0.040(3) 0.101(5) -0.008(3) -0.066(3) -0.086(3)
C(2) 0.054(3) 0.056(3) 0.005(2) 0.010(2) 0.001(2) -0.018(2)
C(10) 0.107(6) 0.159(7) -0.015(2) -0.077(5) -0.003(3) 0.046(3)
C(11) 0.044(4) 0.041(3) 0.088(4) 0.002(3) 0.009(3) 0.012(3)
C(12) -0.001(2) 0.003(2) 0.107(5) -0.046(2) -0.033(2) 0.020(2)
C(13) 0.058(4) -0.007(2) 0.210(8) 0.010(2) 0.027(5) -0.050(3)
C(14) 0.067(4) 0.063(4) 0.021(3) 0.000(3) 0.011(3) -0.027(3)
C(15) 0.043(3) 0.092(4) 0.007(2) 0.026(2) -0.061(2) -0.093(2)
C(16) 0.063(4) 0.031(3) 0.070(5) 0.011(3) 0.009(4) 0.012(3)
C(17) -0.026(2) 0.031(3) 0.185(6) 0.050(2) 0.020(2) 0.021(3)
C(18) -0.007(2) 0.047(3) 0.049(3) -0.016(2) -0.000(2) 0.023(2)
C(20) 0.037(4) 0.056(3) 0.059(4) -0.022(3) -0.005(3) -0.039(3)
C(21) 0.042(4) 0.021(3) 0.111(5) -0.019(3) -0.018(4) 0.019(3)
C(22) 0.108(5) 0.013(2) 0.082(4) -0.045(3) 0.117(4) -0.065(3)
C(23) 0.038(4) -0.016(2) 0.247(10) 0.040(2) -0.005(5) 0.017(4)
C(24) 0.023(4) 0.131(6) 0.093(5) -0.002(4) -0.024(3) 0.029(4)
C(25) 0.096(6) 0.109(6) 0.061(5) -0.000(5) -0.009(5) 0.031(5)
C(26) 0.029(3) 0.057(4) 0.145(6) 0.026(3) -0.015(3) -0.012(4)
C(27) 0.059(5) 0.079(5) 0.103(5) -0.019(4) 0.035(4) 0.014(4)
C(28) 0.052(4) 0.046(4) 0.152(7) 0.016(3) 0.006(4) 0.045(4)
C(29) 0.101(6) 0.067(5) 0.091(6) 0.060(4) -0.040(5) 0.013(4)
C(30) 0.132(7) 0.077(6) 0.107(7) -0.010(5) -0.065(5) 0.002(5)
C(31) 0.124(7) 0.149(7) 0.102(6) 0.017(6) -0.025(4) 0.010(5)
C(32) 0.108(6) 0.149(7) 0.084(5) 0.011(5) -0.017(4) -0.003(5)
C(34) 0.119(6) 0.216(8) 0.051(4) -0.004(5) 0.014(4) -0.029(5)
C(40) 0.421(15) 0.188(9) 0.180(8) -0.097(10) -0.133(9) 0.130(8)
C(42) 0.203(10) 0.422(15) 0.108(7) 0.197(11) -0.050(7) -0.027(8)
C(45) 0.320(12) 0.136(7) 0.122(7) 0.002(7) -0.094(7) -0.047(6)

loop_
_atom_type_symbol
_atom_type_description
_atom_type_scat_dispersion_real
_atom_type_scat_dispersion_imag
_atom_type_scat_source
C C 0.018 0.009
;
International Tables for Crystallography
(1992, Vol. C, Tables 4.2.6.8 and 6.1.1.4)
;
H H 0.000 0.000
;
International Tables for Crystallography
(1992, Vol. C, Table 6.1.1.4)
;
N N 0.031 0.018
;
International Tables for Crystallography
(1992, Vol. C, Tables 4.2.6.8 and 6.1.1.4)
;
O O 0.049 0.032
;
International Tables for Crystallography
(1992, Vol. C, Tables 4.2.6.8 and 6.1.1.4)
;

loop_
_geom_angle_atom_site_label_1
_geom_angle_atom_site_label_2
_geom_angle_atom_site_label_3
_geom_angle
_geom_angle_publ_flag
_geom_angle_site_symmetry_1
_geom_angle_site_symmetry_2
_geom_angle_site_symmetry_3
C(11) O(1) C(12) 108.6(3) ? . . .
C(11) O(2) C(21) 107.7(4) ? . . .
C(23) O(3) C(28) 103.4(4) ? . . .
C(10) O(7) C(28) 102.0(4) ? . . .
C(16) N(1) C(20) 117.7(4) ? . . .
C(16) N(1) C(26) 131.1(5) ? . . .
C(20) N(1) C(26) 110.4(3) ? . . .
C(27) N(2) C(30) 129.0(6) ? . . .
C(27) N(2) H(1) 109.2 ? . . .
C(30) N(2) H(1) 121.8 ? . . .
C(12) C(1) C(15) 117.7(4) ? . . .
C(12) C(1) C(27) 117.6(4) ? . . .
C(15) C(1) C(27) 124.7(4) ? . . .
C(14) C(2) C(15) 129.7(4) ? . . .
C(14) C(2) H(2) 117.7 ? . . .
C(15) C(2) H(2) 112.6 ? . . .
O(7) C(10) C(22) 126.0(6) ? . . .
O(7) C(10) C(23) 117.8(6) ? . . .
C(22) C(10) C(23) 116.0(6) ? . . .
O(1) C(11) O(2) 108.0(3) ? . . .
O(1) C(11) H(7) 110.3 ? . . .
O(1) C(11) H(8) 109.2 ? . . .
O(2) C(11) H(7) 110.8 ? . . .
O(2) C(11) H(8) 109.0 ? . . .
H(7) C(11) H(8) 109.5 ? . . .
O(1) C(12) C(1) 130.0(4) ? . . .
O(1) C(12) C(21) 108.0(4) ? . . .
C(1) C(12) C(21) 122.0(4) ? . . .
C(23) C(13) C(24) 112.4(5) ? . . .
C(23) C(13) H(3) 121.9 ? . . .
C(24) C(13) H(3) 125.6 ? . . .
C(2) C(14) C(21) 113.2(4) ? . . .
C(2) C(14) H(4) 124.8 ? . . .
C(21) C(14) H(4) 121.9 ? . . .
C(1) C(15) C(2) 114.4(4) ? . . .
C(1) C(15) C(18) 120.7(4) ? . . .
C(2) C(15) C(18) 124.9(4) ? . . .
O(5) C(16) N(1) 120.1(5) ? . . .
O(5) C(16) C(25) 118.6(5) ? . . .
N(1) C(16) C(25) 121.0(5) ? . . .
C(22) C(17) C(24) 115.0(5) ? . . .
C(22) C(17) C(26) 117.4(4) ? . . .
C(24) C(17) C(26) 127.5(5) ? . . .
O(8) C(18) C(15) 123.9(4) ? . . .
O(8) C(18) C(20) 117.7(4) ? . . .
C(15) C(18) C(20) 118.3(4) ? . . .
N(1) C(20) C(18) 109.1(3) ? . . .
N(1) C(20) C(22) 104.5(3) ? . . .
N(1) C(20) H(6) 107.8 ? . . .
C(18) C(20) C(22) 112.9(4) ? . . .
C(18) C(20) H(6) 112.6 ? . . .
C(22) C(20) H(6) 109.5 ? . . .
O(2) C(21) C(12) 107.1(4) ? . . .
O(2) C(21) C(14) 130.0(5) ? . . .
C(12) C(21) C(14) 122.9(5) ? . . .
C(10) C(22) C(17) 124.6(5) ? . . .
C(10) C(22) C(20) 134.0(5) ? . . .
C(17) C(22) C(20) 101.4(4) ? . . .
O(3) C(23) C(10) 102.6(6) ? . . .
O(3) C(23) C(13) 131.7(4) ? . . .
C(10) C(23) C(13) 125.7(7) ? . . .
C(13) C(24) C(17) 126.1(5) ? . . .
C(13) C(24) H(5) 116.2 ? . . .
C(17) C(24) H(5) 117.7 ? . . .
C(16) C(25) C(31) 108.2(5) ? . . .
C(16) C(25) C(32) 108.4(5) ? . . .
C(16) C(25) C(34) 111.7(6) ? . . .
C(31) C(25) C(32) 107.0(6) ? . . .
C(31) C(25) C(34) 109.6(5) ? . . .
C(32) C(25) C(34) 111.7(5) ? . . .
N(1) C(26) C(17) 103.7(4) ? . . .
N(1) C(26) H(9) 110.5 ? . . .
N(1) C(26) H(10) 111.2 ? . . .
C(17) C(26) H(9) 110.4 ? . . .
C(17) C(26) H(10) 111.5 ? . . .
H(9) C(26) H(10) 109.5 ? . . .
N(2) C(27) C(1) 112.4(4) ? . . .
N(2) C(27) H(11) 107.1 ? . . .
N(2) C(27) H(12) 112.1 ? . . .
C(1) C(27) H(11) 107.8 ? . . .
C(1) C(27) H(12) 107.9 ? . . .
H(11) C(27) H(12) 109.5 ? . . .
O(3) C(28) O(7) 114.2(5) ? . . .
O(3) C(28) H(13) 108.5 ? . . .
O(3) C(28) H(14) 107.0 ? . . .
O(7) C(28) H(13) 109.6 ? . . .
O(7) C(28) H(14) 107.9 ? . . .
H(13) C(28) H(14) 109.5 ? . . .
C(30) C(29) C(40) 109.7(6) ? . . .
C(30) C(29) C(42) 106.2(6) ? . . .
C(30) C(29) C(45) 113.9(6) ? . . .
C(40) C(29) C(42) 107.2(7) ? . . .
C(40) C(29) C(45) 110.8(6) ? . . .
C(42) C(29) C(45) 108.7(6) ? . . .
O(4) C(30) N(2) 114.9(7) ? . . .
O(4) C(30) C(29) 122.4(7) ? . . .
N(2) C(30) C(29) 122.8(7) ? . . .
C(25) C(31) H(15) 107.0 ? . . .
C(25) C(31) H(16) 115.7 ? . . .
C(25) C(31) H(17) 105.5 ? . . .
H(15) C(31) H(16) 109.5 ? . . .
H(15) C(31) H(17) 109.5 ? . . .
H(16) C(31) H(17) 109.5 ? . . .
C(25) C(32) H(18) 110.0 ? . . .
C(25) C(32) H(19) 113.5 ? . . .
C(25) C(32) H(20) 104.8 ? . . .
H(18) C(32) H(19) 109.5 ? . . .
H(18) C(32) H(20) 109.5 ? . . .
H(19) C(32) H(20) 109.5 ? . . .
C(25) C(34) H(21) 112.5 ? . . .
C(25) C(34) H(22) 112.1 ? . . .
C(25) C(34) H(23) 103.6 ? . . .
H(21) C(34) H(22) 109.5 ? . . .
H(21) C(34) H(23) 109.5 ? . . .
H(22) C(34) H(23) 109.5 ? . . .
C(29) C(40) H(24) 103.5 ? . . .
C(29) C(40) H(25) 114.3 ? . . .
C(29) C(40) H(26) 110.4 ? . . .
H(24) C(40) H(25) 109.5 ? . . .
H(24) C(40) H(26) 109.5 ? . . .
H(25) C(40) H(26) 109.5 ? . . .
C(29) C(42) H(27) 116.2 ? . . .
C(29) C(42) H(28) 108.4 ? . . .
C(29) C(42) H(29) 103.6 ? . . .
H(27) C(42) H(28) 109.5 ? . . .
H(27) C(42) H(29) 109.5 ? . . .
H(28) C(42) H(29) 109.5 ? . . .
C(29) C(45) H(30) 110.8 ? . . .
C(29) C(45) H(31) 110.6 ? . . .
C(29) C(45) H(32) 106.9 ? . . .
H(30) C(45) H(31) 109.5 ? . . .
H(30) C(45) H(32) 109.5 ? . . .
H(31) C(45) H(32) 109.5 ? . . .

loop_
_geom_bond_atom_site_label_1
_geom_bond_atom_site_label_2
_geom_bond_distance
_geom_bond_publ_flag
_geom_bond_site_symmetry_1
_geom_bond_site_symmetry_2
O(1) C(11) 1.417(6) ? . .
O(1) C(12) 1.371(5) ? . .
O(2) C(11) 1.416(6) ? . .
O(2) C(21) 1.402(6) ? . .
O(3) C(23) 1.435(10) ? . .
O(3) C(28) 1.441(7) ? . .
O(4) C(30) 1.212(10) ? . .
O(5) C(16) 1.229(6) ? . .
O(7) C(10) 1.320(7) ? . .
O(7) C(28) 1.348(6) ? . .
O(8) C(18) 1.222(6) ? . .
N(1) C(16) 1.321(7) ? . .
N(1) C(20) 1.523(6) ? . .
N(1) C(26) 1.423(6) ? . .
N(2) C(27) 1.432(8) ? . .
N(2) C(30) 1.270(10) ? . .
N(2) H(1) 0.950 ? . .
C(1) C(12) 1.309(7) ? . .
C(1) C(15) 1.427(6) ? . .
C(1) C(27) 1.584(8) ? . .
C(2) C(14) 1.326(6) ? . .
C(2) C(15) 1.413(5) ? . .
C(2) H(2) 0.950 ? . .
C(10) C(22) 1.324(8) ? . .
C(10) C(23) 1.403(9) ? . .
C(11) H(7) 0.950 ? . .
C(11) H(8) 0.950 ? . .
C(12) C(21) 1.456(8) ? . .
C(13) C(23) 1.368(11) ? . .
C(13) C(24) 1.425(9) ? . .
C(13) H(3) 0.950 ? . .
C(14) C(21) 1.311(7) ? . .
C(14) H(4) 0.950 ? . .
C(15) C(18) 1.438(6) ? . .
C(16) C(25) 1.581(10) ? . .
C(17) C(22) 1.414(8) ? . .
C(17) C(24) 1.341(7) ? . .
C(17) C(26) 1.457(7) ? . .
C(18) C(20) 1.534(6) ? . .
C(20) C(22) 1.574(7) ? . .
C(20) H(6) 0.950 ? . .
C(24) H(5) 0.950 ? . .
C(25) C(31) 1.525(10) ? . .
C(25) C(32) 1.538(10) ? . .
C(25) C(34) 1.523(10) ? . .
C(26) H(9) 0.950 ? . .
C(26) H(10) 0.950 ? . .
C(27) H(11) 0.950 ? . .
C(27) H(12) 0.950 ? . .
C(28) H(13) 0.950 ? . .
C(28) H(14) 0.950 ? . .
C(29) C(30) 1.482(11) ? . .
C(29) C(40) 1.487(11) ? . .
C(29) C(42) 1.468(12) ? . .
C(29) C(45) 1.494(10) ? . .
C(31) H(15) 0.950 ? . .
C(31) H(16) 0.950 ? . .
C(31) H(17) 0.950 ? . .
C(32) H(18) 0.950 ? . .
C(32) H(19) 0.950 ? . .
C(32) H(20) 0.950 ? . .
C(34) H(21) 0.950 ? . .
C(34) H(22) 0.950 ? . .
C(34) H(23) 0.950 ? . .
C(40) H(24) 0.950 ? . .
C(40) H(25) 0.950 ? . .
C(40) H(26) 0.950 ? . .
C(42) H(27) 0.950 ? . .
C(42) H(28) 0.950 ? . .
C(42) H(29) 0.950 ? . .
C(45) H(30) 0.950 ? . .
C(45) H(31) 0.950 ? . .
C(45) H(32) 0.950 ? . .

loop_
_geom_contact_atom_site_label_1
_geom_contact_atom_site_label_2
_geom_contact_distance
_geom_contact_publ_flag
_geom_contact_site_symmetry_1
_geom_contact_site_symmetry_2
O(1) O(3) 3.277(5) ? . 2_445
O(1) O(7) 3.375(4) ? . 6_456
O(1) C(10) 3.157(7) ? . 6_456
O(1) C(22) 3.431(6) ? . 6_456
O(1) C(23) 3.583(7) ? . 6_456
O(1) H(3) 2.981 ? . 2_445
O(1) H(7) 2.732 ? . 5_556
O(1) H(14) 3.528 ? . 6_456
O(2) O(4) 3.366(6) ? . 5_556
O(2) N(1) 3.457(5) ? . 6_456
O(2) C(13) 3.334(6) ? . 6_556
O(2) C(17) 3.509(5) ? . 6_456
O(2) C(22) 3.496(6) ? . 6_456
O(2) C(23) 3.417(7) ? . 6_556
O(2) C(26) 3.568(6) ? . 6_456
O(2) H(3) 3.318 ? . 6_556
O(2) H(6) 3.352 ? . 6_456
O(2) H(10) 3.216 ? . 6_456
O(2) H(20) 2.932 ? . 6_456
O(3) O(1) 3.277(5) ? . 2_455
O(3) C(11) 3.091(6) ? . 2_455
O(3) C(12) 3.423(5) ? . 6_456
O(3) C(21) 3.341(7) ? . 6_456
O(3) H(7) 2.852 ? . 2_455
O(3) H(7) 3.408 ? . 6_456
O(3) H(8) 2.771 ? . 2_455
O(4) O(2) 3.366(6) ? . 5_556
O(4) C(11) 3.228(8) ? . 5_556
O(4) C(13) 3.268(9) ? . 2_445
O(4) H(3) 2.503 ? . 2_445
O(4) H(7) 2.687 ? . 5_556
O(4) H(8) 3.259 ? . 5_556
O(5) O(7) 3.512(5) ? . 6_556
O(5) C(14) 3.551(6) ? . 6_556
O(5) C(28) 3.426(7) ? . 6_556
O(5) H(4) 3.209 ? . 6_556
O(5) H(12) 3.194 ? . 1_655
O(5) H(13) 2.900 ? . 6_556
O(5) H(14) 3.398 ? . 6_556
O(7) O(1) 3.375(4) ? . 6_556
O(7) O(5) 3.512(5) ? . 6_456
O(7) C(1) 3.480(6) ? . 6_556
O(7) C(2) 3.449(5) ? . 6_456
O(7) C(12) 3.455(5) ? . 6_556
O(7) C(14) 3.519(6) ? . 6_456
O(7) C(27) 3.322(7) ? . 6_556
O(7) H(2) 3.544 ? . 6_456
O(7) H(11) 3.053 ? . 6_556
O(7) H(12) 2.994 ? . 6_556
O(8) H(4) 2.975 ? . 6_456
O(8) H(16) 3.433 ? . 1_455
O(8) H(17) 3.230 ? . 1_455
O(8) H(18) 2.991 ? . 1_455
N(1) O(2) 3.457(5) ? . 6_556
N(1) C(21) 3.532(7) ? . 6_556
N(1) H(4) 3.509 ? . 6_556
N(2) H(13) 3.550 ? . 6_556
N(2) H(17) 3.454 ? . 1_455
C(1) O(7) 3.480(6) ? . 6_456
C(1) H(2) 3.197 ? . 6_456
C(1) H(6) 3.374 ? . 6_456
C(1) H(13) 2.934 ? . 6_556
C(2) O(7) 3.449(5) ? . 6_556
C(2) C(28) 3.589(7) ? . 6_556
C(2) H(2) 3.475 ? . 6_456
C(2) H(6) 3.071 ? . 6_456
C(2) H(13) 3.019 ? . 6_556
C(10) O(1) 3.157(7) ? . 6_556
C(10) C(12) 3.502(7) ? . 6_556
C(10) C(14) 3.367(8) ? . 6_456
C(10) H(4) 3.344 ? . 6_456
C(10) H(8) 3.230 ? . 6_556
C(11) O(3) 3.091(6) ? . 2_445
C(11) O(4) 3.228(8) ? . 5_556
C(11) C(17) 3.592(7) ? . 6_456
C(11) C(22) 3.511(7) ? . 6_456
C(11) H(3) 3.597 ? . 6_556
C(11) H(7) 3.048 ? . 5_556
C(12) O(3) 3.423(5) ? . 6_556
C(12) O(7) 3.455(5) ? . 6_456
C(12) C(10) 3.502(7) ? . 6_456
C(12) C(22) 3.541(7) ? . 6_456
C(12) H(6) 3.067 ? . 6_456
C(12) H(7) 3.409 ? . 5_556
C(12) H(13) 3.141 ? . 6_556
C(13) O(2) 3.334(6) ? . 6_456
C(13) O(4) 3.268(9) ? . 2_455
C(13) H(7) 3.466 ? . 6_456
C(13) H(8) 3.147 ? . 6_556
C(13) H(11) 3.451 ? . 2_455
C(13) H(14) 3.472 ? . 5_566
C(14) O(5) 3.551(6) ? . 6_456
C(14) O(7) 3.519(6) ? . 6_556
C(14) C(10) 3.367(8) ? . 6_556
C(14) C(20) 3.578(6) ? . 6_456
C(14) C(23) 3.515(7) ? . 6_556
C(14) H(6) 2.802 ? . 6_456
C(14) H(13) 3.358 ? . 6_556
C(14) H(18) 3.598 ? . 6_456
C(14) H(20) 3.462 ? . 6_456
C(15) H(2) 3.131 ? . 6_456
C(15) H(6) 3.440 ? . 6_456
C(15) H(13) 2.802 ? . 6_556
C(16) H(4) 3.222 ? . 6_556
C(17) O(2) 3.509(5) ? . 6_556
C(17) C(11) 3.592(7) ? . 6_556
C(17) H(8) 2.955 ? . 6_556
C(18) H(2) 3.571 ? . 6_456
C(18) H(4) 3.293 ? . 6_456
C(18) H(13) 3.475 ? . 6_556
C(20) C(14) 3.578(6) ? . 6_556
C(20) C(21) 3.358(7) ? . 6_556
C(21) O(3) 3.341(7) ? . 6_556
C(21) N(1) 3.532(7) ? . 6_456
C(21) C(20) 3.358(7) ? . 6_456
C(21) C(22) 3.563(8) ? . 6_456
C(21) C(23) 3.374(7) ? . 6_556
C(21) H(6) 2.718 ? . 6_456
C(21) H(13) 3.376 ? . 6_556
C(21) H(20) 3.484 ? . 6_456
C(22) O(1) 3.431(6) ? . 6_556
C(22) O(2) 3.496(6) ? . 6_556
C(22) C(11) 3.511(7) ? . 6_556
C(22) C(12) 3.541(7) ? . 6_556
C(22) C(21) 3.563(8) ? . 6_556
C(22) H(4) 3.381 ? . 6_456
C(22) H(8) 3.104 ? . 6_556
C(23) O(1) 3.583(7) ? . 6_556
C(23) O(2) 3.417(7) ? . 6_456
C(23) C(14) 3.515(7) ? . 6_456
C(23) C(21) 3.374(7) ? . 6_456
C(23) H(8) 3.218 ? . 6_556
C(24) H(8) 2.971 ? . 6_556
C(24) H(27) 3.311 ? . 2_555
C(26) O(2) 3.568(6) ? . 6_556
C(27) O(7) 3.322(7) ? . 6_456
C(27) H(3) 3.446 ? . 2_445
C(27) H(14) 2.978 ? . 6_456
C(27) H(17) 3.297 ? . 1_455
C(28) O(5) 3.426(7) ? . 6_456
C(28) C(2) 3.589(7) ? . 6_456
C(28) H(11) 3.101 ? . 6_556
C(28) H(12) 3.316 ? . 6_556
C(28) H(29) 3.253 ? . 6_456
C(30) H(3) 3.527 ? . 2_445
C(31) H(12) 3.434 ? . 1_655
C(31) H(22) 3.522 ? . 8_556
C(31) H(31) 3.508 ? . 8_556
C(32) H(4) 3.182 ? . 6_556
C(34) H(16) 3.178 ? . 8_456
C(34) H(19) 3.545 ? . 8_456
C(42) H(5) 3.600 ? . 2_545
C(42) H(14) 3.574 ? . 6_556
C(45) H(15) 3.350 ? . 8_456
H(1) H(16) 3.353 ? . 1_455
H(1) H(17) 3.177 ? . 1_455
H(2) O(7) 3.544 ? . 6_556
H(2) C(1) 3.197 ? . 6_556
H(2) C(2) 3.475 ? . 6_556
H(2) C(15) 3.131 ? . 6_556
H(2) C(18) 3.571 ? . 6_556
H(2) H(12) 3.290 ? . 6_556
H(2) H(13) 3.466 ? . 6_556
H(3) O(1) 2.981 ? . 2_455
H(3) O(2) 3.318 ? . 6_456
H(3) O(4) 2.503 ? . 2_455
H(3) C(11) 3.597 ? . 6_456
H(3) C(27) 3.446 ? . 2_455
H(3) C(30) 3.527 ? . 2_455
H(3) H(7) 2.982 ? . 6_456
H(3) H(11) 2.532 ? . 2_455
H(3) H(14) 2.987 ? . 5_566
H(4) O(5) 3.209 ? . 6_456
H(4) O(8) 2.975 ? . 6_556
H(4) N(1) 3.509 ? . 6_456
H(4) C(10) 3.344 ? . 6_556
H(4) C(16) 3.222 ? . 6_456
H(4) C(18) 3.293 ? . 6_556
H(4) C(22) 3.381 ? . 6_556
H(4) C(32) 3.182 ? . 6_456
H(4) H(6) 3.166 ? . 6_456
H(4) H(12) 3.471 ? . 6_556
H(4) H(17) 3.599 ? . 6_456
H(4) H(18) 2.724 ? . 6_456
H(4) H(20) 2.873 ? . 6_456
H(5) C(42) 3.600 ? . 2_555
H(5) H(8) 3.447 ? . 6_556
H(5) H(27) 2.778 ? . 2_555
H(6) O(2) 3.352 ? . 6_556
H(6) C(1) 3.374 ? . 6_556
H(6) C(2) 3.071 ? . 6_556
H(6) C(12) 3.067 ? . 6_556
H(6) C(14) 2.802 ? . 6_556
H(6) C(15) 3.440 ? . 6_556
H(6) C(21) 2.718 ? . 6_556
H(6) H(4) 3.166 ? . 6_556
H(7) O(1) 2.732 ? . 5_556
H(7) O(3) 2.852 ? . 2_445
H(7) O(3) 3.408 ? . 6_556
H(7) O(4) 2.687 ? . 5_556
H(7) C(11) 3.048 ? . 5_556
H(7) C(12) 3.409 ? . 5_556
H(7) C(13) 3.466 ? . 6_556
H(7) H(3) 2.982 ? . 6_556
H(7) H(7) 2.497 ? . 5_556
H(8) O(3) 2.771 ? . 2_445
H(8) O(4) 3.259 ? . 5_556
H(8) C(10) 3.230 ? . 6_456
H(8) C(13) 3.147 ? . 6_456
H(8) C(17) 2.955 ? . 6_456
H(8) C(22) 3.104 ? . 6_456
H(8) C(23) 3.218 ? . 6_456
H(8) C(24) 2.971 ? . 6_456
H(8) H(5) 3.447 ? . 6_456
H(8) H(10) 3.428 ? . 6_456
H(8) H(14) 3.563 ? . 2_445
H(8) H(27) 3.325 ? . 5_556
H(9) H(18) 3.253 ? . 1_455
H(10) O(2) 3.216 ? . 6_556
H(10) H(8) 3.428 ? . 6_556
H(10) H(27) 3.371 ? . 2_555
H(11) O(7) 3.053 ? . 6_456
H(11) C(13) 3.451 ? . 2_445
H(11) C(28) 3.101 ? . 6_456
H(11) H(3) 2.532 ? . 2_445
H(11) H(14) 2.363 ? . 6_456
H(12) O(5) 3.194 ? . 1_455
H(12) O(7) 2.994 ? . 6_456
H(12) C(28) 3.316 ? . 6_456
H(12) C(31) 3.434 ? . 1_455
H(12) H(2) 3.290 ? . 6_456
H(12) H(4) 3.471 ? . 6_456
H(12) H(14) 2.770 ? . 6_456
H(12) H(17) 2.524 ? . 1_455
H(13) O(5) 2.900 ? . 6_456
H(13) N(2) 3.550 ? . 6_456
H(13) C(1) 2.934 ? . 6_456
H(13) C(2) 3.019 ? . 6_456
H(13) C(12) 3.141 ? . 6_456
H(13) C(14) 3.358 ? . 6_456
H(13) C(15) 2.802 ? . 6_456
H(13) C(18) 3.475 ? . 6_456
H(13) C(21) 3.376 ? . 6_456
H(13) H(2) 3.466 ? . 6_456
H(13) H(29) 2.883 ? . 6_456
H(14) O(1) 3.528 ? . 6_556
H(14) O(5) 3.398 ? . 6_456
H(14) C(13) 3.472 ? . 5_566
H(14) C(27) 2.978 ? . 6_556
H(14) C(42) 3.574 ? . 6_456
H(14) H(3) 2.987 ? . 5_566
H(14) H(8) 3.563 ? . 2_455
H(14) H(11) 2.363 ? . 6_556
H(14) H(12) 2.770 ? . 6_556
H(14) H(27) 3.571 ? . 6_456
H(14) H(29) 2.787 ? . 6_456
H(15) C(45) 3.350 ? . 8_556
H(15) H(30) 3.505 ? . 8_556
H(15) H(31) 2.792 ? . 8_556
H(15) H(32) 3.251 ? . 8_556
H(16) O(8) 3.433 ? . 1_655
H(16) C(34) 3.178 ? . 8_556
H(16) H(1) 3.353 ? . 1_655
H(16) H(21) 3.489 ? . 8_556
H(16) H(22) 2.633 ? . 8_556
H(16) H(23) 2.970 ? . 8_556
H(16) H(31) 3.411 ? . 8_556
H(16) H(32) 3.057 ? . 1_655
H(17) O(8) 3.230 ? . 1_655
H(17) N(2) 3.454 ? . 1_655
H(17) C(27) 3.297 ? . 1_655
H(17) H(1) 3.177 ? . 1_655
H(17) H(4) 3.599 ? . 6_556
H(17) H(12) 2.524 ? . 1_655
H(18) O(8) 2.991 ? . 1_655
H(18) C(14) 3.598 ? . 6_556
H(18) H(4) 2.724 ? . 6_556
H(18) H(9) 3.253 ? . 1_655
H(18) H(22) 3.581 ? . 8_556
H(19) C(34) 3.545 ? . 8_556
H(19) H(21) 3.058 ? . 8_556
H(19) H(22) 3.388 ? . 8_556
H(19) H(26) 3.502 ? . 2_555
H(20) O(2) 2.932 ? . 6_556
H(20) C(14) 3.462 ? . 6_556
H(20) C(21) 3.484 ? . 6_556
H(20) H(4) 2.873 ? . 6_556
H(20) H(26) 3.556 ? . 2_555
H(21) H(16) 3.489 ? . 8_456
H(21) H(19) 3.058 ? . 8_456
H(22) C(31) 3.522 ? . 8_456
H(22) H(16) 2.633 ? . 8_456
H(22) H(18) 3.581 ? . 8_456
H(22) H(19) 3.388 ? . 8_456
H(22) H(23) 3.082 ? . 8_556
H(22) H(32) 3.533 ? . 8_556
H(23) H(16) 2.970 ? . 8_456
H(23) H(22) 3.082 ? . 8_456
H(24) H(25) 3.260 ? . 8_456
H(24) H(28) 2.956 ? . 8_456
H(24) H(31) 3.564 ? . 8_456
H(25) H(24) 3.260 ? . 8_556
H(26) H(19) 3.502 ? . 2_545
H(26) H(20) 3.556 ? . 2_545
H(27) C(24) 3.311 ? . 2_545
H(27) H(5) 2.778 ? . 2_545
H(27) H(8) 3.325 ? . 5_556
H(27) H(10) 3.371 ? . 2_545
H(27) H(14) 3.571 ? . 6_556
H(28) H(24) 2.956 ? . 8_556
H(28) H(31) 3.181 ? . 8_556
H(29) C(28) 3.253 ? . 6_556
H(29) H(13) 2.883 ? . 6_556
H(29) H(14) 2.787 ? . 6_556
H(30) H(15) 3.505 ? . 8_456
H(31) C(31) 3.508 ? . 8_456
H(31) H(15) 2.792 ? . 8_456
H(31) H(16) 3.411 ? . 8_456
H(31) H(24) 3.564 ? . 8_556
H(31) H(28) 3.181 ? . 8_456
H(31) H(32) 3.576 ? . 8_556
H(32) H(15) 3.251 ? . 8_456
H(32) H(16) 3.057 ? . 1_455
H(32) H(22) 3.533 ? . 8_456
H(32) H(31) 3.576 ? . 8_456

loop_
_geom_hbond_atom_site_label_D
_geom_hbond_atom_site_label_H
_geom_hbond_atom_site_label_A
_geom_hbond_site_symmetry_D
_geom_hbond_site_symmetry_H
_geom_hbond_site_symmetry_A
_geom_hbond_distance_DA
_geom_hbond_distance_DH
_geom_hbond_distance_HA
_geom_hbond_angle_DHA
_geom_hbond_publ_flag
N(2) H(1) O(8) . . . 2.772(6) 0.950 2.079 128.5 no

loop_
_geom_torsion_atom_site_label_1
_geom_torsion_atom_site_label_2
_geom_torsion_atom_site_label_3
_geom_torsion_atom_site_label_4
_geom_torsion
_geom_torsion_publ_flag
_geom_torsion_site_symmetry_1
_geom_torsion_site_symmetry_2
_geom_torsion_site_symmetry_3
_geom_torsion_site_symmetry_4
C(11) O(1) C(12) C(1) -177.2(5) ? . . . .
C(11) O(1) C(12) C(21) 5.3(5) ? . . . .
C(12) O(1) C(11) O(2) -7.9(4) ? . . . .
C(11) O(2) C(21) C(12) -4.2(5) ? . . . .
C(11) O(2) C(21) C(14) 174.6(5) ? . . . .
C(21) O(2) C(11) O(1) 7.4(5) ? . . . .
C(23) O(3) C(28) O(7) 1.7(5) ? . . . .
C(28) O(3) C(23) C(10) -1.4(6) ? . . . .
C(28) O(3) C(23) C(13) -178.9(6) ? . . . .
C(10) O(7) C(28) O(3) -1.2(6) ? . . . .
C(28) O(7) C(10) C(22) 176.8(6) ? . . . .
C(28) O(7) C(10) C(23) 0.2(7) ? . . . .
C(16) N(1) C(20) C(18) 67.1(5) ? . . . .
C(16) N(1) C(20) C(22) -172.3(4) ? . . . .
C(20) N(1) C(16) O(5) -2.3(7) ? . . . .
C(20) N(1) C(16) C(25) 173.0(5) ? . . . .
C(16) N(1) C(26) C(17) 178.3(5) ? . . . .
C(26) N(1) C(16) O(5) 166.5(5) ? . . . .
C(26) N(1) C(16) C(25) -18.2(9) ? . . . .
C(20) N(1) C(26) C(17) -12.3(5) ? . . . .
C(26) N(1) C(20) C(18) -103.8(4) ? . . . .
C(26) N(1) C(20) C(22) 16.8(5) ? . . . .
C(27) N(2) C(30) O(4) 8.2(11) ? . . . .
C(27) N(2) C(30) C(29) -174.2(7) ? . . . .
C(30) N(2) C(27) C(1) -102.7(7) ? . . . .
C(12) C(1) C(15) C(2) 3.1(7) ? . . . .
C(12) C(1) C(15) C(18) -177.6(4) ? . . . .
C(15) C(1) C(12) O(1) 179.3(4) ? . . . .
C(15) C(1) C(12) C(21) -3.4(7) ? . . . .
C(12) C(1) C(27) N(2) 115.6(5) ? . . . .
C(27) C(1) C(12) O(1) -1.1(8) ? . . . .
C(27) C(1) C(12) C(21) 176.2(4) ? . . . .
C(15) C(1) C(27) N(2) -64.9(6) ? . . . .
C(27) C(1) C(15) C(2) -176.5(4) ? . . . .
C(27) C(1) C(15) C(18) 2.8(7) ? . . . .
C(14) C(2) C(15) C(1) -1.9(7) ? . . . .
C(14) C(2) C(15) C(18) 178.8(4) ? . . . .
C(15) C(2) C(14) C(21) 1.0(8) ? . . . .
O(7) C(10) C(22) C(17) 179.5(5) ? . . . .
O(7) C(10) C(22) C(20) -3.5(12) ? . . . .
O(7) C(10) C(23) O(3) 0.8(7) ? . . . .
O(7) C(10) C(23) C(13) 178.5(5) ? . . . .
C(22) C(10) C(23) O(3) -176.0(6) ? . . . .
C(22) C(10) C(23) C(13) 1.7(10) ? . . . .
C(23) C(10) C(22) C(17) -4.0(10) ? . . . .
C(23) C(10) C(22) C(20) 173.0(6) ? . . . .
O(1) C(12) C(21) O(2) -0.7(5) ? . . . .
O(1) C(12) C(21) C(14) -179.6(5) ? . . . .
C(1) C(12) C(21) O(2) -178.5(4) ? . . . .
C(1) C(12) C(21) C(14) 2.6(8) ? . . . .
C(23) C(13) C(24) C(17) 3.7(8) ? . . . .
C(24) C(13) C(23) O(3) 175.7(5) ? . . . .
C(24) C(13) C(23) C(10) -1.4(8) ? . . . .
C(2) C(14) C(21) O(2) -179.8(4) ? . . . .
C(2) C(14) C(21) C(12) -1.1(7) ? . . . .
C(1) C(15) C(18) O(8) -14.0(7) ? . . . .
C(1) C(15) C(18) C(20) 171.2(4) ? . . . .
C(2) C(15) C(18) O(8) 165.2(4) ? . . . .
C(2) C(15) C(18) C(20) -9.6(7) ? . . . .
O(5) C(16) C(25) C(31) -3.7(8) ? . . . .
O(5) C(16) C(25) C(32) 112.2(6) ? . . . .
O(5) C(16) C(25) C(34) -122.1(6) ? . . . .
N(1) C(16) C(25) C(31) -178.9(5) ? . . . .
N(1) C(16) C(25) C(32) -63.0(8) ? . . . .
N(1) C(16) C(25) C(34) 62.7(8) ? . . . .
C(22) C(17) C(24) C(13) -6.0(8) ? . . . .
C(24) C(17) C(22) C(10) 6.0(9) ? . . . .
C(24) C(17) C(22) C(20) -171.8(4) ? . . . .
C(22) C(17) C(26) N(1) 2.4(6) ? . . . .
C(26) C(17) C(22) C(10) -174.2(5) ? . . . .
C(26) C(17) C(22) C(20) 8.0(6) ? . . . .
C(24) C(17) C(26) N(1) -177.8(5) ? . . . .
C(26) C(17) C(24) C(13) 174.2(5) ? . . . .
O(8) C(18) C(20) N(1) 41.6(5) ? . . . .
O(8) C(18) C(20) C(22) -71.7(6) ? . . . .
C(15) C(18) C(20) N(1) -143.4(4) ? . . . .
C(15) C(18) C(20) C(22) 103.4(5) ? . . . .
N(1) C(20) C(22) C(10) 168.6(7) ? . . . .
N(1) C(20) C(22) C(17) -14.1(5) ? . . . .
C(18) C(20) C(22) C(10) -74.0(9) ? . . . .
C(18) C(20) C(22) C(17) 103.4(5) ? . . . .
C(40) C(29) C(30) O(4) -39.5(12) ? . . . .
C(40) C(29) C(30) N(2) 143.2(8) ? . . . .
C(42) C(29) C(30) O(4) 73.9(10) ? . . . .
C(42) C(29) C(30) N(2) -103.3(9) ? . . . .
C(45) C(29) C(30) O(4) -167.6(8) ? . . . .
C(45) C(29) C(30) N(2) 15.1(12) ? . . . .
